data_7158987
loop_
_publ_author_name
'Sobhani, Maryam'
'Figueira de Abreu, R\'uben Manuel'
'Villinger, Alexander'
'Ehlers, Peter'
'Langer, Peter'

_publ_section_title
;
 Synthesis of imidazo[1,2-a]benzoazepines by alkyne-carbonyl-metathesis
;
_journal_name_full 'Organic &amp; Biomolecular Chemistry'
_journal_paper_doi 10.1039/D2OB01320G
_journal_year 2022
_chemical_formula_moiety 'C14 H9 Br F2 N2'
_chemical_formula_sum 'C14 H9 Br F2 N2'
_chemical_formula_weight 323.14
_space_group_crystal_system monoclinic
_space_group_IT_number 14
_space_group_name_Hall '-P 2ybc'
_space_group_name_H-M_alt 'P 1 21/c 1'
_atom_sites_solution_hydrogens geom
_audit_creation_method SHELXL-2014/7
_audit_update_record
;
2022-04-06 deposited with the CCDC.	2022-11-09 downloaded from the CCDC.
;
_cell_angle_alpha 90
_cell_angle_beta 93.35
_cell_angle_gamma 90
_cell_formula_units_Z 8
_cell_length_a 4.462
_cell_length_b 19.539
_cell_length_c 27.233
_cell_measurement_reflns_used 6058
_cell_measurement_temperature 123(2)
_cell_measurement_theta_max 25.45
_cell_measurement_theta_min 2.99
_cell_volume 2370.198
_computing_cell_refinement 'Bruker Apex V7.51A'
_computing_data_collection 'Bruker Apex V7.51A'
_computing_data_reduction 'Bruker SAINT'
_computing_molecular_graphics 'ORTEP-3v2.01 (Farrugia, 1997)'
_computing_publication_material 'SHELXL-2014/7 (Sheldrick, 2014)'
_computing_structure_refinement 'SHELXL-2014/7 (Sheldrick, 2014)'
_computing_structure_solution 'Bruker SHELXTL'
_diffrn_ambient_temperature 123(2)
_diffrn_measured_fraction_theta_full 0.996
_diffrn_measured_fraction_theta_max 0.997
_diffrn_measurement_device_type 'Bruker Apex Kappa-II-CCD-diffractometer'
_diffrn_measurement_method 'phi and omega scans'
_diffrn_radiation_type MoK\a
_diffrn_radiation_wavelength 0.71073
_diffrn_reflns_av_R_equivalents 0.0854
_diffrn_reflns_av_unetI/netI 0.0713
_diffrn_reflns_Laue_measured_fraction_full 0.996
_diffrn_reflns_Laue_measured_fraction_max 0.997
_diffrn_reflns_limit_h_max 5
_diffrn_reflns_limit_h_min -6
_diffrn_reflns_limit_k_max 26
_diffrn_reflns_limit_k_min -26
_diffrn_reflns_limit_l_max 36
_diffrn_reflns_limit_l_min -37
_diffrn_reflns_number 37626
_diffrn_reflns_point_group_measured_fraction_full 0.996
_diffrn_reflns_point_group_measured_fraction_max 0.997
_diffrn_reflns_theta_full 25.242
_diffrn_reflns_theta_max 28.998
_diffrn_reflns_theta_min 3.216
_diffrn_source 'sealed tube'
_exptl_absorpt_coefficient_mu 3.480
_exptl_absorpt_correction_T_max 0.7464
_exptl_absorpt_correction_T_min 0.5624
_exptl_absorpt_correction_type multi-scan
_exptl_absorpt_process_details '(SADABS; Sheldrick, 2004)'
_exptl_crystal_colour colourless
_exptl_crystal_density_diffrn 1.811
_exptl_crystal_description needle
_exptl_crystal_F_000 1280
_exptl_crystal_size_max 0.690
_exptl_crystal_size_mid 0.060
_exptl_crystal_size_min 0.030
_refine_diff_density_max 0.495
_refine_diff_density_min -0.892
_refine_diff_density_rms 0.109
_refine_ls_extinction_method none
_refine_ls_goodness_of_fit_ref 1.018
_refine_ls_hydrogen_treatment constr
_refine_ls_matrix_type full
_refine_ls_number_parameters 343
_refine_ls_number_reflns 6269
_refine_ls_number_restraints 0
_refine_ls_restrained_S_all 1.018
_refine_ls_R_factor_all 0.0841
_refine_ls_R_factor_gt 0.0458
_refine_ls_shift/su_max 0.001
_refine_ls_shift/su_mean 0.000
_refine_ls_structure_factor_coef Fsqd
_refine_ls_weighting_details 'w=1/[\s^2^(Fo^2^)+(0.0194P)^2^+3.7817P] where P=(Fo^2^+2Fc^2^)/3'
_refine_ls_weighting_scheme calc
_refine_ls_wR_factor_gt 0.0789
_refine_ls_wR_factor_ref 0.0891
_reflns_Friedel_coverage 0.000
_reflns_number_gt 4316
_reflns_number_total 6269
_reflns_threshold_expression 'I > 2\s(I)'
_cod_data_source_file d2ob01320g2.cif
_cod_data_source_block av_rfmyd201
_cod_original_cell_volume 2370.1
_cod_original_sg_symbol_H-M 'P 21/c'
_cod_database_code 7158987
_shelx_shelxl_version_number 2014/7
_shelx_space_group_comment
;
The symmetry employed for this shelxl refinement is uniquely defined
by the following loop, which should always be used as a source of
symmetry information in preference to the above space-group names.
They are only intended as comments.
;
_shelx_estimated_absorpt_t_min 0.197
_shelx_estimated_absorpt_t_max 0.903

loop_
_space_group_symop_operation_xyz
'x, y, z'
'-x, y+1/2, -z+1/2'
'-x, -y, -z'
'x, -y-1/2, z-1/2'

loop_
_atom_site_label
_atom_site_type_symbol
_atom_site_fract_x
_atom_site_fract_y
_atom_site_fract_z
_atom_site_U_iso_or_equiv
_atom_site_adp_type
_atom_site_occupancy
_atom_site_site_symmetry_order
_atom_site_calc_flag
_atom_site_refinement_flags_posn
_atom_site_refinement_flags_adp
_atom_site_refinement_flags_occupancy
_atom_site_disorder_assembly
_atom_site_disorder_group
Br1 Br 0.44236(9) 0.14776(2) 0.48012(2) 0.02308(10) Uani 1 1 d . . . . .
F1 F 0.9922(5) 0.39561(10) 0.31471(7) 0.0269(5) Uani 1 1 d . . . . .
F2 F 0.8705(5) 0.52819(10) 0.31219(7) 0.0278(5) Uani 1 1 d . . . . .
N1 N 0.3332(6) 0.37894(13) 0.44978(9) 0.0165(6) Uani 1 1 d . . . . .
N2 N 0.2333(7) 0.49189(13) 0.44836(10) 0.0193(6) Uani 1 1 d . . . . .
C1 C 0.1847(8) 0.43293(16) 0.46926(12) 0.0197(7) Uani 1 1 d . . . . .
H1 H 0.0571 0.4280 0.4958 0.024 Uiso 1 1 calc R U . . .
C2 C 0.4943(8) 0.40601(15) 0.41276(11) 0.0157(7) Uani 1 1 d . . . . .
C3 C 0.6861(8) 0.37587(16) 0.38065(11) 0.0184(7) Uani 1 1 d . . . . .
H3 H 0.7321 0.3284 0.3815 0.022 Uiso 1 1 calc R U . . .
C4 C 0.8036(8) 0.41973(17) 0.34766(11) 0.0191(7) Uani 1 1 d . . . . .
C5 C 0.7378(8) 0.48933(16) 0.34633(12) 0.0200(7) Uani 1 1 d . . . . .
C6 C 0.5536(8) 0.51973(16) 0.37798(11) 0.0193(7) Uani 1 1 d . . . . .
H6 H 0.5124 0.5674 0.3769 0.023 Uiso 1 1 calc R U . . .
C7 C 0.4285(8) 0.47640(15) 0.41226(11) 0.0156(7) Uani 1 1 d . . . . .
C8 C 0.3213(8) 0.30709(15) 0.46419(12) 0.0187(7) Uani 1 1 d . . . . .
H8A H 0.3643 0.2783 0.4355 0.022 Uiso 1 1 calc R U . . .
H8B H 0.1152 0.2963 0.4734 0.022 Uiso 1 1 calc R U . . .
C9 C 0.5403(8) 0.28884(16) 0.50672(11) 0.0164(7) Uani 1 1 d . . . . .
C10 C 0.6182(7) 0.22133(15) 0.51721(11) 0.0159(7) Uani 1 1 d . . . . .
C11 C 0.8226(8) 0.20417(17) 0.55552(12) 0.0219(8) Uani 1 1 d . . . . .
H11 H 0.8754 0.1577 0.5613 0.026 Uiso 1 1 calc R U . . .
C12 C 0.9490(9) 0.25506(18) 0.58519(13) 0.0241(8) Uani 1 1 d . . . . .
H12 H 1.0886 0.2437 0.6116 0.029 Uiso 1 1 calc R U . . .
C13 C 0.8714(8) 0.32250(17) 0.57622(12) 0.0226(8) Uani 1 1 d . . . . .
H13 H 0.9569 0.3576 0.5967 0.027 Uiso 1 1 calc R U . . .
C14 C 0.6701(8) 0.33901(15) 0.53767(12) 0.0185(7) Uani 1 1 d . . . . .
H14 H 0.6186 0.3856 0.5320 0.022 Uiso 1 1 calc R U . . .
Br2 Br 0.00257(9) 0.50130(2) 0.06950(2) 0.02667(10) Uani 1 1 d . . . . .
F3 F 0.9208(5) 0.77242(10) 0.28383(8) 0.0317(5) Uani 1 1 d . . . . .
F4 F 0.6596(6) 0.67225(11) 0.32980(7) 0.0375(6) Uani 1 1 d . . . . .
N3 N 0.1099(7) 0.62128(13) 0.17465(10) 0.0184(6) Uani 1 1 d . . . . .
N4 N 0.3127(8) 0.71063(14) 0.13671(10) 0.0283(8) Uani 1 1 d . . . . .
C00B C 0.3038(7) 0.65229(16) 0.20917(12) 0.0163(7) Uani 1 1 d . . . . .
C010 C 0.1284(9) 0.65885(17) 0.13271(13) 0.0268(9) Uani 1 1 d . . . . .
H010 H 0.0161 0.6482 0.1030 0.032 Uiso 1 1 calc R U . . .
C17 C 0.4291(8) 0.70741(16) 0.18519(12) 0.0195(7) Uani 1 1 d . . . . .
C18 C 0.6404(8) 0.74972(17) 0.20971(13) 0.0231(8) Uani 1 1 d . . . . .
H18 H 0.7296 0.7871 0.1937 0.028 Uiso 1 1 calc R U . . .
C19 C 0.7123(8) 0.73488(17) 0.25770(13) 0.0229(8) Uani 1 1 d . . . . .
C20 C 0.5787(9) 0.68114(17) 0.28168(12) 0.0222(8) Uani 1 1 d . . . . .
C21 C 0.3739(8) 0.63806(16) 0.25846(12) 0.0213(8) Uani 1 1 d . . . . .
H21 H 0.2858 0.6010 0.2750 0.026 Uiso 1 1 calc R U . . .
C22 C -0.0552(8) 0.55769(16) 0.17996(13) 0.0209(8) Uani 1 1 d . . . . .
H22A H -0.2252 0.5562 0.1549 0.025 Uiso 1 1 calc R U . . .
H22B H -0.1391 0.5566 0.2128 0.025 Uiso 1 1 calc R U . . .
C23 C 0.1403(8) 0.49518(16) 0.17417(11) 0.0169(7) Uani 1 1 d . . . . .
C24 C 0.1915(8) 0.46649(16) 0.12870(12) 0.0200(7) Uani 1 1 d . . . . .
C25 C 0.3789(8) 0.41050(17) 0.12452(13) 0.0227(8) Uani 1 1 d . . . . .
H25 H 0.4102 0.3917 0.0931 0.027 Uiso 1 1 calc R U . . .
C26 C 0.5200(9) 0.38217(17) 0.16614(13) 0.0251(8) Uani 1 1 d . . . . .
H26 H 0.6506 0.3441 0.1634 0.030 Uiso 1 1 calc R U . . .
C27 C 0.4714(9) 0.40904(17) 0.21153(13) 0.0261(8) Uani 1 1 d . . . . .
H27 H 0.5679 0.3894 0.2402 0.031 Uiso 1 1 calc R U . . .
C28 C 0.2820(8) 0.46469(16) 0.21569(12) 0.0215(8) Uani 1 1 d . . . . .
H28 H 0.2480 0.4824 0.2474 0.026 Uiso 1 1 calc R U . . .

loop_
_atom_site_aniso_label
_atom_site_aniso_U_11
_atom_site_aniso_U_22
_atom_site_aniso_U_33
_atom_site_aniso_U_23
_atom_site_aniso_U_13
_atom_site_aniso_U_12
Br1 0.0378(2) 0.01137(15) 0.01957(16) -0.00137(13) -0.00237(14) -0.00206(15)
F1 0.0356(14) 0.0263(11) 0.0196(10) -0.0005(8) 0.0096(9) 0.0083(9)
F2 0.0370(14) 0.0224(11) 0.0251(11) 0.0078(8) 0.0116(10) 0.0017(9)
N1 0.0211(16) 0.0109(12) 0.0174(14) 0.0003(10) 0.0002(12) -0.0007(11)
N2 0.0252(17) 0.0129(13) 0.0197(14) 0.0005(11) 0.0001(12) 0.0007(12)
C1 0.023(2) 0.0166(16) 0.0197(17) -0.0001(13) 0.0025(15) 0.0008(14)
C2 0.0200(19) 0.0126(15) 0.0141(15) 0.0006(12) -0.0018(13) 0.0010(13)
C3 0.024(2) 0.0142(15) 0.0163(16) -0.0006(12) -0.0011(14) 0.0051(14)
C4 0.024(2) 0.0201(16) 0.0137(15) -0.0032(13) 0.0024(14) 0.0046(14)
C5 0.025(2) 0.0181(17) 0.0168(16) 0.0055(13) 0.0020(14) -0.0012(14)
C6 0.029(2) 0.0126(15) 0.0158(16) 0.0007(12) -0.0006(15) 0.0033(14)
C7 0.0201(19) 0.0115(14) 0.0148(15) -0.0021(11) -0.0014(14) 0.0021(13)
C8 0.028(2) 0.0099(14) 0.0179(16) 0.0039(12) 0.0009(15) -0.0018(13)
C9 0.0201(19) 0.0168(15) 0.0124(15) 0.0006(12) 0.0025(13) 0.0000(14)
C10 0.0194(19) 0.0136(15) 0.0148(15) -0.0032(12) 0.0030(14) -0.0028(13)
C11 0.029(2) 0.0158(16) 0.0209(17) 0.0040(13) 0.0025(15) 0.0000(15)
C12 0.029(2) 0.0233(18) 0.0197(17) 0.0030(14) -0.0038(15) 0.0003(15)
C13 0.029(2) 0.0182(16) 0.0208(17) -0.0062(13) -0.0004(15) -0.0022(15)
C14 0.029(2) 0.0089(15) 0.0178(16) -0.0017(12) 0.0020(15) 0.0002(13)
Br2 0.0430(2) 0.01866(17) 0.01779(16) -0.00049(13) -0.00296(15) 0.00194(16)
F3 0.0339(14) 0.0208(11) 0.0393(13) -0.0086(9) -0.0084(10) -0.0057(9)
F4 0.0651(17) 0.0247(11) 0.0206(11) 0.0020(9) -0.0157(11) -0.0077(11)
N3 0.0294(18) 0.0101(12) 0.0154(13) -0.0015(10) -0.0005(12) -0.0017(12)
N4 0.057(2) 0.0138(14) 0.0135(14) -0.0001(11) -0.0011(14) -0.0065(14)
C00B 0.0177(18) 0.0130(15) 0.0180(16) -0.0026(12) -0.0004(13) 0.0003(13)
C010 0.045(3) 0.0162(17) 0.0188(17) -0.0007(13) -0.0048(17) 0.0037(16)
C17 0.028(2) 0.0145(16) 0.0161(16) -0.0014(12) 0.0017(14) -0.0003(14)
C18 0.031(2) 0.0133(15) 0.0251(18) -0.0011(13) 0.0024(16) -0.0023(14)
C19 0.023(2) 0.0151(16) 0.0298(19) -0.0094(14) -0.0032(16) -0.0010(14)
C20 0.034(2) 0.0164(16) 0.0152(16) -0.0007(13) -0.0052(15) 0.0009(15)
C21 0.033(2) 0.0117(15) 0.0189(16) 0.0013(12) 0.0011(15) -0.0006(14)
C22 0.024(2) 0.0160(16) 0.0224(17) -0.0038(13) 0.0021(15) -0.0048(14)
C23 0.0226(19) 0.0133(15) 0.0149(15) -0.0013(12) 0.0028(13) -0.0063(14)
C24 0.025(2) 0.0147(16) 0.0202(17) 0.0044(13) -0.0007(15) -0.0041(14)
C25 0.028(2) 0.0167(16) 0.0232(18) -0.0044(13) 0.0040(16) -0.0023(15)
C26 0.028(2) 0.0172(17) 0.030(2) 0.0020(14) 0.0019(17) 0.0027(15)
C27 0.036(2) 0.0188(17) 0.0227(18) 0.0035(14) -0.0042(17) -0.0056(16)
C28 0.030(2) 0.0157(16) 0.0189(16) -0.0024(13) 0.0025(15) -0.0082(15)

loop_
_atom_type_symbol
_atom_type_description
_atom_type_scat_dispersion_real
_atom_type_scat_dispersion_imag
_atom_type_scat_source
C C 0.0033 0.0016 'International Tables Vol C Tables 4.2.6.8 and 6.1.1.4'
H H 0.0000 0.0000 'International Tables Vol C Tables 4.2.6.8 and 6.1.1.4'
F F 0.0171 0.0103 'International Tables Vol C Tables 4.2.6.8 and 6.1.1.4'
N N 0.0061 0.0033 'International Tables Vol C Tables 4.2.6.8 and 6.1.1.4'
Br Br -0.2901 2.4595 'International Tables Vol C Tables 4.2.6.8 and 6.1.1.4'

loop_
_geom_angle_atom_site_label_1
_geom_angle_atom_site_label_2
_geom_angle_atom_site_label_3
_geom_angle
_geom_angle_site_symmetry_1
_geom_angle_site_symmetry_3
_geom_angle_publ_flag
C1 N1 C2 105.8(3) . . ?
C1 N1 C8 127.7(3) . . ?
C2 N1 C8 126.5(3) . . ?
C1 N2 C7 104.1(3) . . ?
N2 C1 N1 114.4(3) . . ?
N2 C1 H1 122.8 . . ?
N1 C1 H1 122.8 . . ?
N1 C2 C3 131.7(3) . . ?
N1 C2 C7 105.4(3) . . ?
C3 C2 C7 123.0(3) . . ?
C4 C3 C2 114.9(3) . . ?
C4 C3 H3 122.5 . . ?
C2 C3 H3 122.5 . . ?
F1 C4 C3 119.7(3) . . ?
F1 C4 C5 117.6(3) . . ?
C3 C4 C5 122.7(3) . . ?
C6 C5 F2 119.4(3) . . ?
C6 C5 C4 123.0(3) . . ?
F2 C5 C4 117.6(3) . . ?
C5 C6 C7 115.9(3) . . ?
C5 C6 H6 122.0 . . ?
C7 C6 H6 122.0 . . ?
N2 C7 C6 129.3(3) . . ?
N2 C7 C2 110.3(3) . . ?
C6 C7 C2 120.4(3) . . ?
N1 C8 C9 113.6(3) . . ?
N1 C8 H8A 108.8 . . ?
C9 C8 H8A 108.8 . . ?
N1 C8 H8B 108.8 . . ?
C9 C8 H8B 108.8 . . ?
H8A C8 H8B 107.7 . . ?
C10 C9 C14 116.9(3) . . ?
C10 C9 C8 121.6(3) . . ?
C14 C9 C8 121.5(3) . . ?
C11 C10 C9 122.0(3) . . ?
C11 C10 Br1 116.8(2) . . ?
C9 C10 Br1 121.2(2) . . ?
C12 C11 C10 119.6(3) . . ?
C12 C11 H11 120.2 . . ?
C10 C11 H11 120.2 . . ?
C13 C12 C11 119.6(3) . . ?
C13 C12 H12 120.2 . . ?
C11 C12 H12 120.2 . . ?
C14 C13 C12 120.2(3) . . ?
C14 C13 H13 119.9 . . ?
C12 C13 H13 119.9 . . ?
C13 C14 C9 121.6(3) . . ?
C13 C14 H14 119.2 . . ?
C9 C14 H14 119.2 . . ?
C010 N3 C00B 105.5(3) . . ?
C010 N3 C22 126.7(3) . . ?
C00B N3 C22 127.4(3) . . ?
C010 N4 C17 104.1(3) . . ?
N3 C00B C21 131.9(3) . . ?
N3 C00B C17 105.8(3) . . ?
C21 C00B C17 122.3(3) . . ?
N4 C010 N3 114.6(3) . . ?
N4 C010 H010 122.7 . . ?
N3 C010 H010 122.7 . . ?
N4 C17 C00B 110.0(3) . . ?
N4 C17 C18 129.2(3) . . ?
C00B C17 C18 120.8(3) . . ?
C19 C18 C17 116.7(3) . . ?
C19 C18 H18 121.7 . . ?
C17 C18 H18 121.7 . . ?
F3 C19 C18 120.4(3) . . ?
F3 C19 C20 117.6(3) . . ?
C18 C19 C20 122.0(3) . . ?
F4 C20 C21 120.2(3) . . ?
F4 C20 C19 117.1(3) . . ?
C21 C20 C19 122.7(3) . . ?
C20 C21 C00B 115.4(3) . . ?
C20 C21 H21 122.3 . . ?
C00B C21 H21 122.3 . . ?
N3 C22 C23 112.3(3) . . ?
N3 C22 H22A 109.1 . . ?
C23 C22 H22A 109.1 . . ?
N3 C22 H22B 109.1 . . ?
C23 C22 H22B 109.1 . . ?
H22A C22 H22B 107.9 . . ?
C24 C23 C28 117.3(3) . . ?
C24 C23 C22 122.9(3) . . ?
C28 C23 C22 119.7(3) . . ?
C25 C24 C23 121.5(3) . . ?
C25 C24 Br2 116.9(3) . . ?
C23 C24 Br2 121.6(3) . . ?
C26 C25 C24 119.9(3) . . ?
C26 C25 H25 120.1 . . ?
C24 C25 H25 120.1 . . ?
C27 C26 C25 119.9(3) . . ?
C27 C26 H26 120.1 . . ?
C25 C26 H26 120.1 . . ?
C26 C27 C28 120.2(3) . . ?
C26 C27 H27 119.9 . . ?
C28 C27 H27 119.9 . . ?
C27 C28 C23 121.2(3) . . ?
C27 C28 H28 119.4 . . ?
C23 C28 H28 119.4 . . ?

loop_
_geom_bond_atom_site_label_1
_geom_bond_atom_site_label_2
_geom_bond_distance
_geom_bond_site_symmetry_2
_geom_bond_publ_flag
Br1 C10 1.900(3) . ?
F1 C4 1.350(4) . ?
F2 C5 1.362(4) . ?
N1 C1 1.369(4) . ?
N1 C2 1.378(4) . ?
N1 C8 1.459(4) . ?
N2 C1 1.309(4) . ?
N2 C7 1.385(4) . ?
C1 H1 0.9500 . ?
C2 C3 1.390(5) . ?
C2 C7 1.406(4) . ?
C3 C4 1.368(5) . ?
C3 H3 0.9500 . ?
C4 C5 1.391(4) . ?
C5 C6 1.362(5) . ?
C6 C7 1.400(4) . ?
C6 H6 0.9500 . ?
C8 C9 1.514(4) . ?
C8 H8A 0.9900 . ?
C8 H8B 0.9900 . ?
C9 C10 1.390(4) . ?
C9 C14 1.396(4) . ?
C10 C11 1.386(5) . ?
C11 C12 1.381(5) . ?
C11 H11 0.9500 . ?
C12 C13 1.380(5) . ?
C12 H12 0.9500 . ?
C13 C14 1.379(5) . ?
C13 H13 0.9500 . ?
C14 H14 0.9500 . ?
Br2 C24 1.901(3) . ?
F3 C19 1.354(4) . ?
F4 C20 1.350(4) . ?
N3 C010 1.364(4) . ?
N3 C00B 1.380(4) . ?
N3 C22 1.456(4) . ?
N4 C010 1.304(5) . ?
N4 C17 1.392(4) . ?
C00B C21 1.389(4) . ?
C00B C17 1.393(4) . ?
C010 H010 0.9500 . ?
C17 C18 1.394(5) . ?
C18 C19 1.359(5) . ?
C18 H18 0.9500 . ?
C19 C20 1.389(5) . ?
C20 C21 1.370(5) . ?
C21 H21 0.9500 . ?
C22 C23 1.515(5) . ?
C22 H22A 0.9900 . ?
C22 H22B 0.9900 . ?
C23 C24 1.390(4) . ?
C23 C28 1.396(5) . ?
C24 C25 1.386(5) . ?
C25 C26 1.380(5) . ?
C25 H25 0.9500 . ?
C26 C27 1.372(5) . ?
C26 H26 0.9500 . ?
C27 C28 1.386(5) . ?
C27 H27 0.9500 . ?
C28 H28 0.9500 . ?

loop_
_geom_torsion_atom_site_label_1
_geom_torsion_atom_site_label_2
_geom_torsion_atom_site_label_3
_geom_torsion_atom_site_label_4
_geom_torsion
_geom_torsion_site_symmetry_1
_geom_torsion_site_symmetry_2
_geom_torsion_site_symmetry_3
_geom_torsion_site_symmetry_4
_geom_torsion_publ_flag
C7 N2 C1 N1 0.0(4) . . . . ?
C2 N1 C1 N2 0.3(4) . . . . ?
C8 N1 C1 N2 -178.7(3) . . . . ?
C1 N1 C2 C3 179.6(4) . . . . ?
C8 N1 C2 C3 -1.4(6) . . . . ?
C1 N1 C2 C7 -0.4(3) . . . . ?
C8 N1 C2 C7 178.6(3) . . . . ?
N1 C2 C3 C4 179.0(3) . . . . ?
C7 C2 C3 C4 -1.1(5) . . . . ?
C2 C3 C4 F1 -179.8(3) . . . . ?
C2 C3 C4 C5 0.2(5) . . . . ?
F1 C4 C5 C6 -179.3(3) . . . . ?
C3 C4 C5 C6 0.7(6) . . . . ?
F1 C4 C5 F2 -0.6(5) . . . . ?
C3 C4 C5 F2 179.3(3) . . . . ?
F2 C5 C6 C7 -179.4(3) . . . . ?
C4 C5 C6 C7 -0.7(5) . . . . ?
C1 N2 C7 C6 179.1(3) . . . . ?
C1 N2 C7 C2 -0.2(4) . . . . ?
C5 C6 C7 N2 -179.3(3) . . . . ?
C5 C6 C7 C2 -0.1(5) . . . . ?
N1 C2 C7 N2 0.4(4) . . . . ?
C3 C2 C7 N2 -179.6(3) . . . . ?
N1 C2 C7 C6 -179.0(3) . . . . ?
C3 C2 C7 C6 1.0(5) . . . . ?
C1 N1 C8 C9 -85.7(4) . . . . ?
C2 N1 C8 C9 95.5(4) . . . . ?
N1 C8 C9 C10 -162.9(3) . . . . ?
N1 C8 C9 C14 18.0(5) . . . . ?
C14 C9 C10 C11 -2.1(5) . . . . ?
C8 C9 C10 C11 178.8(3) . . . . ?
C14 C9 C10 Br1 176.8(2) . . . . ?
C8 C9 C10 Br1 -2.4(5) . . . . ?
C9 C10 C11 C12 1.6(5) . . . . ?
Br1 C10 C11 C12 -177.3(3) . . . . ?
C10 C11 C12 C13 -0.3(6) . . . . ?
C11 C12 C13 C14 -0.4(6) . . . . ?
C12 C13 C14 C9 -0.2(6) . . . . ?
C10 C9 C14 C13 1.4(5) . . . . ?
C8 C9 C14 C13 -179.5(3) . . . . ?
C010 N3 C00B C21 178.3(4) . . . . ?
C22 N3 C00B C21 -7.8(6) . . . . ?
C010 N3 C00B C17 -0.2(4) . . . . ?
C22 N3 C00B C17 173.8(3) . . . . ?
C17 N4 C010 N3 0.4(4) . . . . ?
C00B N3 C010 N4 -0.1(4) . . . . ?
C22 N3 C010 N4 -174.2(3) . . . . ?
C010 N4 C17 C00B -0.5(4) . . . . ?
C010 N4 C17 C18 179.1(4) . . . . ?
N3 C00B C17 N4 0.4(4) . . . . ?
C21 C00B C17 N4 -178.2(3) . . . . ?
N3 C00B C17 C18 -179.2(3) . . . . ?
C21 C00B C17 C18 2.1(5) . . . . ?
N4 C17 C18 C19 179.5(3) . . . . ?
C00B C17 C18 C19 -0.9(5) . . . . ?
C17 C18 C19 F3 178.4(3) . . . . ?
C17 C18 C19 C20 -1.2(5) . . . . ?
F3 C19 C20 F4 2.4(5) . . . . ?
C18 C19 C20 F4 -177.9(3) . . . . ?
F3 C19 C20 C21 -177.3(3) . . . . ?
C18 C19 C20 C21 2.3(6) . . . . ?
F4 C20 C21 C00B 179.2(3) . . . . ?
C19 C20 C21 C00B -1.0(5) . . . . ?
N3 C00B C21 C20 -179.4(3) . . . . ?
C17 C00B C21 C20 -1.1(5) . . . . ?
C010 N3 C22 C23 94.3(4) . . . . ?
C00B N3 C22 C23 -78.4(4) . . . . ?
N3 C22 C23 C24 -85.5(4) . . . . ?
N3 C22 C23 C28 93.4(4) . . . . ?
C28 C23 C24 C25 -0.9(5) . . . . ?
C22 C23 C24 C25 178.0(3) . . . . ?
C28 C23 C24 Br2 178.1(2) . . . . ?
C22 C23 C24 Br2 -3.0(5) . . . . ?
C23 C24 C25 C26 -0.2(5) . . . . ?
Br2 C24 C25 C26 -179.2(3) . . . . ?
C24 C25 C26 C27 0.8(5) . . . . ?
C25 C26 C27 C28 -0.3(6) . . . . ?
C26 C27 C28 C23 -0.9(6) . . . . ?
C24 C23 C28 C27 1.4(5) . . . . ?
C22 C23 C28 C27 -177.5(3) . . . . ?
